data_7121880
loop_
_publ_author_name
'Zhao, Hui'
'Klemmer, Lukas'
'Cowley, Michael J.'
'Majumdar, Moumita'
'Huch, Volker'
'Zimmer, Michael'
'Scheschkewitz, David'

_publ_section_title
;
 Phenylene-bridged cross-conjugated 1,2,3-trisilacyclopentadienes.
;
_journal_issue 60
_journal_name_full 'Chemical communications (Cambridge, England)'
_journal_page_first 8399
_journal_page_last 8402
_journal_paper_doi 10.1039/c8cc03297a
_journal_volume 54
_journal_year 2018
_chemical_formula_moiety 'C130 H190 Si6, C5 H12'
_chemical_formula_sum 'C135 H202 Si6'
_chemical_formula_weight 1993.49
_chemical_properties_physical Air-sensitive,Moisture-sensitive
_space_group_crystal_system monoclinic
_space_group_IT_number 15
_space_group_name_Hall '-C 2yc'
_space_group_name_H-M_alt 'C 1 2/c 1'
_symmetry_space_group_name_Hall '-C 2yc'
_symmetry_space_group_name_H-M 'C 1 2/c 1'
_atom_sites_solution_hydrogens geom
_audit_creation_method SHELXL-2014/6
_audit_update_record
;
2018-04-05 deposited with the CCDC.
2018-06-25 downloaded from the CCDC.
;
_cell_angle_alpha 90
_cell_angle_beta 96.47(3)
_cell_angle_gamma 90
_cell_formula_units_Z 4
_cell_length_a 40.86(3)
_cell_length_b 14.207(9)
_cell_length_c 23.479(16)
_cell_measurement_reflns_used 8698
_cell_measurement_temperature 224(2)
_cell_measurement_theta_max 23.41
_cell_measurement_theta_min 2.27
_cell_volume 13543(16)
_computing_cell_refinement 'Bruker SAINT'
_computing_data_collection 'Bruker APEX2'
_computing_data_reduction 'Bruker SAINT'
_computing_molecular_graphics 'Bruker SHELXTL'
_computing_publication_material 'Bruker SHELXTL'
_computing_structure_refinement 'SHELXL-2014/6 (Sheldrick, 2014)'
_computing_structure_solution 'SHELXS-97 (Sheldrick 2008)'
_diffrn_ambient_temperature 224(2)
_diffrn_measured_fraction_theta_full 1.000
_diffrn_measured_fraction_theta_max 1.000
_diffrn_measurement_device_type 'Bruker APEX-II CCD'
_diffrn_measurement_method '\f and \w scans'
_diffrn_radiation_type MoK\a
_diffrn_radiation_wavelength 0.71073
_diffrn_reflns_av_R_equivalents 0.0655
_diffrn_reflns_av_unetI/netI 0.0618
_diffrn_reflns_Laue_measured_fraction_full 1.000
_diffrn_reflns_Laue_measured_fraction_max 1.000
_diffrn_reflns_limit_h_max 50
_diffrn_reflns_limit_h_min -50
_diffrn_reflns_limit_k_max 17
_diffrn_reflns_limit_k_min -14
_diffrn_reflns_limit_l_max 29
_diffrn_reflns_limit_l_min -25
_diffrn_reflns_number 59910
_diffrn_reflns_point_group_measured_fraction_full 1.000
_diffrn_reflns_point_group_measured_fraction_max 1.000
_diffrn_reflns_theta_full 25.242
_diffrn_reflns_theta_max 26.371
_diffrn_reflns_theta_min 1.003
_exptl_absorpt_coefficient_mu 0.105
_exptl_absorpt_correction_T_max 0.7456
_exptl_absorpt_correction_T_min 0.6864
_exptl_absorpt_correction_type multi-scan
_exptl_absorpt_process_details
; 
 SADABS 2016/2: Krause, L., Herbst-Irmer, R., Sheldrick G.M. & Stalke D., 
 J. Appl. Cryst. 48 (2015) 3-10 
;
_exptl_crystal_colour red
_exptl_crystal_density_diffrn 0.978
_exptl_crystal_description block
_exptl_crystal_F_000 4384
_exptl_crystal_recrystallization_method 'Re-crystallisation from solvent: Pentane'
_exptl_crystal_size_max 0.304
_exptl_crystal_size_mid 0.280
_exptl_crystal_size_min 0.194
_refine_diff_density_max 0.680
_refine_diff_density_min -0.332
_refine_diff_density_rms 0.079
_refine_ls_extinction_method none
_refine_ls_goodness_of_fit_ref 1.739
_refine_ls_hydrogen_treatment constr
_refine_ls_matrix_type full
_refine_ls_number_parameters 788
_refine_ls_number_reflns 13830
_refine_ls_number_restraints 384
_refine_ls_restrained_S_all 1.743
_refine_ls_R_factor_all 0.1178
_refine_ls_R_factor_gt 0.0819
_refine_ls_shift/su_max 0.068
_refine_ls_shift/su_mean 0.006
_refine_ls_structure_factor_coef Fsqd
_refine_ls_weighting_details 'w=1/[\s^2^(Fo^2^)+(0.0800P)^2^] where P=(Fo^2^+2Fc^2^)/3'
_refine_ls_weighting_scheme calc
_refine_ls_wR_factor_gt 0.2357
_refine_ls_wR_factor_ref 0.2478
_reflns_Friedel_coverage 0.000
_reflns_number_gt 9322
_reflns_number_total 13830
_reflns_threshold_expression 'I > 2\s(I)'
_cod_data_source_file c8cc03297a2.cif
_cod_data_source_block sh3843b
_cod_depositor_comments 'Adding full bibliography for 7121879--7121881.cif.'
_cod_original_cell_volume 13542(16)
_cod_database_code 7121880
_shelx_space_group_comment
; 
The symmetry employed for this shelxl refinement is uniquely defined 
by the following loop, which should always be used as a source of 
symmetry information in preference to the above space-group names. 
They are only intended as comments. 
;
_shelx_estimated_absorpt_t_min 0.969
_shelx_estimated_absorpt_t_max 0.980
_shelxl_version_number 2014/6

loop_
_space_group_symop_operation_xyz
'x, y, z'
'-x, y, -z+1/2'
'x+1/2, y+1/2, z'
'-x+1/2, y+1/2, -z+1/2'
'-x, -y, -z'
'x, -y, z-1/2'
'-x+1/2, -y+1/2, -z'
'x+1/2, -y+1/2, z-1/2'

loop_
_atom_site_label
_atom_site_type_symbol
_atom_site_fract_x
_atom_site_fract_y
_atom_site_fract_z
_atom_site_U_iso_or_equiv
_atom_site_adp_type
_atom_site_occupancy
_atom_site_site_symmetry_order
_atom_site_calc_flag
_atom_site_refinement_flags_posn
_atom_site_refinement_flags_adp
_atom_site_refinement_flags_occupancy
_atom_site_disorder_assembly
_atom_site_disorder_group
Si1 Si 0.20502(2) 0.04650(6) 0.38754(4) 0.0480(3) Uani 1 1 d . . . . .
Si2 Si 0.15690(2) -0.00052(6) 0.35260(3) 0.0442(2) Uani 1 1 d . . . . .
Si3 Si 0.13002(2) 0.13124(6) 0.38449(3) 0.0355(2) Uani 1 1 d . . . . .
C1 C 0.16730(6) 0.1922(2) 0.42149(11) 0.0390(7) Uani 1 1 d . . . . .
H1 H 0.1642 0.2520 0.4372 0.047 Uiso 1 1 calc R U . . .
C2 C 0.19797(6) 0.1572(2) 0.42731(11) 0.0400(7) Uani 1 1 d . . . . .
C3 C 0.22464(6) 0.2050(2) 0.46435(11) 0.0374(6) Uani 1 1 d . . . . .
C4 C 0.21985(7) 0.2382(2) 0.51855(12) 0.0439(7) Uani 1 1 d . . . . .
H4 H 0.1992 0.2299 0.5319 0.053 Uiso 1 1 calc R U . . .
C5 C 0.24456(7) 0.2829(2) 0.55318(12) 0.0423(7) Uani 1 1 d . . . . .
H5 H 0.2403 0.3055 0.5893 0.051 Uiso 1 1 calc R U . . .
C6 C 0.24672(7) -0.0070(2) 0.39790(15) 0.0593(9) Uani 1 1 d . . . . .
C7 C 0.26131(8) -0.0306(2) 0.45366(17) 0.0620(10) Uani 1 1 d . . . . .
C8 C 0.29276(9) -0.0690(3) 0.4600(2) 0.0800(12) Uani 1 1 d . . . . .
H8 H 0.3024 -0.0856 0.4968 0.096 Uiso 1 1 calc R U . . .
C9 C 0.31022(10) -0.0834(3) 0.4142(3) 0.0908(15) Uani 1 1 d . . . . .
C10 C 0.29539(11) -0.0614(4) 0.3606(2) 0.1066(18) Uani 1 1 d . . . . .
H10 H 0.3071 -0.0724 0.3290 0.128 Uiso 1 1 calc R U . . .
C11 C 0.26374(9) -0.0236(3) 0.35064(19) 0.0830(13) Uani 1 1 d . . . . .
C12 C 0.24377(9) -0.0220(3) 0.50730(16) 0.0661(10) Uani 1 1 d . . . . .
H12 H 0.2241 0.0180 0.4973 0.079 Uiso 1 1 calc R U . . .
C13 C 0.23165(12) -0.1173(3) 0.5238(2) 0.0981(15) Uani 1 1 d . . . . .
H13A H 0.2174 -0.1435 0.4919 0.147 Uiso 1 1 calc R U . . .
H13B H 0.2195 -0.1109 0.5567 0.147 Uiso 1 1 calc R U . . .
H13C H 0.2503 -0.1589 0.5333 0.147 Uiso 1 1 calc R U . . .
C14 C 0.26405(11) 0.0238(3) 0.55819(18) 0.0856(13) Uani 1 1 d . . . . .
H14A H 0.2749 0.0794 0.5454 0.128 Uiso 1 1 calc R U . . .
H14B H 0.2805 -0.0204 0.5750 0.128 Uiso 1 1 calc R U . . .
H14C H 0.2497 0.0417 0.5866 0.128 Uiso 1 1 calc R U . . .
C15A C 0.3414(3) -0.1243(7) 0.4061(6) 0.093(2) Uani 0.474(8) 1 d D U P A 1
H15A H 0.3471 -0.1190 0.3664 0.112 Uiso 0.474(8) 1 calc R U P A 1
C16A C 0.3672(2) -0.0828(7) 0.4504(5) 0.088(3) Uani 0.474(8) 1 d D U P A 1
H16A H 0.3875 -0.1184 0.4509 0.132 Uiso 0.474(8) 1 calc R U P A 1
H16B H 0.3594 -0.0856 0.4879 0.132 Uiso 0.474(8) 1 calc R U P A 1
H16C H 0.3712 -0.0178 0.4407 0.132 Uiso 0.474(8) 1 calc R U P A 1
C17A C 0.3440(4) -0.2228(8) 0.4295(7) 0.100(3) Uani 0.474(8) 1 d D U P A 1
H17A H 0.3288 -0.2634 0.4060 0.151 Uiso 0.474(8) 1 calc R U P A 1
H17B H 0.3384 -0.2230 0.4685 0.151 Uiso 0.474(8) 1 calc R U P A 1
H17C H 0.3663 -0.2457 0.4288 0.151 Uiso 0.474(8) 1 calc R U P A 1
C15B C 0.3451(3) -0.1289(6) 0.4342(5) 0.089(2) Uani 0.526(8) 1 d D U P A 2
H15B H 0.3508 -0.1329 0.4763 0.106 Uiso 0.526(8) 1 calc R U P A 2
C16B C 0.3695(2) -0.0698(6) 0.4023(5) 0.101(3) Uani 0.526(8) 1 d D U P A 2
H16D H 0.3620 -0.0692 0.3616 0.151 Uiso 0.526(8) 1 calc R U P A 2
H16E H 0.3912 -0.0976 0.4085 0.151 Uiso 0.526(8) 1 calc R U P A 2
H16F H 0.3703 -0.0059 0.4168 0.151 Uiso 0.526(8) 1 calc R U P A 2
C17B C 0.3413(4) -0.2260(7) 0.4026(5) 0.096(3) Uani 0.526(8) 1 d D U P A 2
H17D H 0.3312 -0.2164 0.3636 0.144 Uiso 0.526(8) 1 calc R U P A 2
H17E H 0.3274 -0.2670 0.4226 0.144 Uiso 0.526(8) 1 calc R U P A 2
H17F H 0.3628 -0.2547 0.4021 0.144 Uiso 0.526(8) 1 calc R U P A 2
C18A C 0.2477(2) -0.0155(6) 0.2913(3) 0.092(2) Uani 0.706(10) 1 d D U P B 1
H18A H 0.2268 0.0195 0.2927 0.110 Uiso 0.706(10) 1 calc R U P B 1
C19A C 0.2390(2) -0.1108(7) 0.2621(4) 0.106(3) Uani 0.706(10) 1 d D U P B 1
H19A H 0.2311 -0.1004 0.2221 0.158 Uiso 0.706(10) 1 calc R U P B 1
H19B H 0.2221 -0.1417 0.2810 0.158 Uiso 0.706(10) 1 calc R U P B 1
H19C H 0.2585 -0.1502 0.2647 0.158 Uiso 0.706(10) 1 calc R U P B 1
C20A C 0.26908(19) 0.0417(8) 0.2552(3) 0.111(2) Uani 0.706(10) 1 d D U P B 1
H20A H 0.2851 0.0007 0.2403 0.166 Uiso 0.706(10) 1 calc R U P B 1
H20B H 0.2805 0.0903 0.2787 0.166 Uiso 0.706(10) 1 calc R U P B 1
H20C H 0.2553 0.0706 0.2236 0.166 Uiso 0.706(10) 1 calc R U P B 1
C18B C 0.2506(7) 0.0253(13) 0.2835(9) 0.095(3) Uani 0.294(10) 1 d D U P B 2
H18B H 0.2278 0.0466 0.2860 0.114 Uiso 0.294(10) 1 calc R U P B 2
C19B C 0.2475(6) -0.0584(16) 0.2417(8) 0.107(3) Uani 0.294(10) 1 d D U P B 2
H19D H 0.2255 -0.0595 0.2214 0.161 Uiso 0.294(10) 1 calc R U P B 2
H19E H 0.2515 -0.1165 0.2630 0.161 Uiso 0.294(10) 1 calc R U P B 2
H19F H 0.2635 -0.0519 0.2144 0.161 Uiso 0.294(10) 1 calc R U P B 2
C20B C 0.2687(5) 0.1120(17) 0.2645(9) 0.115(4) Uani 0.294(10) 1 d D U P B 2
H20D H 0.2590 0.1315 0.2268 0.172 Uiso 0.294(10) 1 calc R U P B 2
H20E H 0.2918 0.0968 0.2632 0.172 Uiso 0.294(10) 1 calc R U P B 2
H20F H 0.2669 0.1628 0.2916 0.172 Uiso 0.294(10) 1 calc R U P B 2
C21 C 0.14709(7) -0.0904(2) 0.29384(13) 0.0505(8) Uani 1 1 d . . . . .
C22 C 0.14172(8) -0.0643(3) 0.23541(14) 0.0570(9) Uani 1 1 d . . . . .
C23 C 0.13738(10) -0.1358(3) 0.19381(15) 0.0780(12) Uani 1 1 d . . . . .
H23 H 0.1336 -0.1184 0.1550 0.094 Uiso 1 1 calc R U . . .
C24 C 0.13842(12) -0.2300(4) 0.2074(2) 0.0884(14) Uani 1 1 d . . . . .
C25 C 0.14326(11) -0.2533(3) 0.26384(19) 0.0830(13) Uani 1 1 d . . . . .
H25 H 0.1438 -0.3174 0.2737 0.100 Uiso 1 1 calc R U . . .
C26 C 0.14754(10) -0.1871(3) 0.30798(16) 0.0669(10) Uani 1 1 d . . . . .
C27 C 0.14198(9) 0.0372(3) 0.21602(14) 0.0650(10) Uani 1 1 d . . . . .
H27 H 0.1420 0.0775 0.2504 0.078 Uiso 1 1 calc R U . . .
C28 C 0.17354(11) 0.0568(3) 0.18941(17) 0.0896(13) Uani 1 1 d . . . . .
H28A H 0.1750 0.0143 0.1575 0.134 Uiso 1 1 calc R U . . .
H28B H 0.1923 0.0473 0.2179 0.134 Uiso 1 1 calc R U . . .
H28C H 0.1734 0.1213 0.1759 0.134 Uiso 1 1 calc R U . . .
C29 C 0.11297(10) 0.0664(4) 0.17372(16) 0.0864(13) Uani 1 1 d . . . . .
H29A H 0.1131 0.1342 0.1690 0.130 Uiso 1 1 calc R U . . .
H29B H 0.0926 0.0472 0.1880 0.130 Uiso 1 1 calc R U . . .
H29C H 0.1147 0.0365 0.1370 0.130 Uiso 1 1 calc R U . . .
C30A C 0.1301(3) -0.2894(9) 0.1523(8) 0.094(3) Uani 0.527(15) 1 d D U P C 1
H30A H 0.1207 -0.2472 0.1211 0.113 Uiso 0.527(15) 1 calc R U P C 1
C31A C 0.1637(3) -0.3235(10) 0.1388(8) 0.101(3) Uani 0.527(15) 1 d D U P C 1
H31A H 0.1613 -0.3565 0.1024 0.151 Uiso 0.527(15) 1 calc R U P C 1
H31B H 0.1730 -0.3659 0.1688 0.151 Uiso 0.527(15) 1 calc R U P C 1
H31C H 0.1783 -0.2700 0.1367 0.151 Uiso 0.527(15) 1 calc R U P C 1
C32A C 0.1042(4) -0.3638(10) 0.1628(8) 0.105(3) Uani 0.527(15) 1 d D U P C 1
H32A H 0.0970 -0.3960 0.1271 0.157 Uiso 0.527(15) 1 calc R U P C 1
H32B H 0.0854 -0.3334 0.1770 0.157 Uiso 0.527(15) 1 calc R U P C 1
H32C H 0.1137 -0.4090 0.1908 0.157 Uiso 0.527(15) 1 calc R U P C 1
C30B C 0.1394(3) -0.3153(16) 0.1689(5) 0.093(3) Uani 0.473(15) 1 d D U P C 2
H30B H 0.1482 -0.3718 0.1900 0.112 Uiso 0.473(15) 1 calc R U P C 2
C31B C 0.1577(4) -0.2933(15) 0.1174(5) 0.103(4) Uani 0.473(15) 1 d D U P C 2
H31D H 0.1590 -0.3497 0.0945 0.154 Uiso 0.473(15) 1 calc R U P C 2
H31E H 0.1798 -0.2716 0.1306 0.154 Uiso 0.473(15) 1 calc R U P C 2
H31F H 0.1460 -0.2446 0.0944 0.154 Uiso 0.473(15) 1 calc R U P C 2
C32B C 0.1036(4) -0.3276(14) 0.1433(6) 0.095(3) Uani 0.473(15) 1 d D U P C 2
H32D H 0.0969 -0.2739 0.1193 0.142 Uiso 0.473(15) 1 calc R U P C 2
H32E H 0.0896 -0.3321 0.1740 0.142 Uiso 0.473(15) 1 calc R U P C 2
H32F H 0.1015 -0.3846 0.1205 0.142 Uiso 0.473(15) 1 calc R U P C 2
C33 C 0.15363(14) -0.2214(3) 0.36977(18) 0.0916(15) Uani 1 1 d . . . . .
H33 H 0.1508 -0.1668 0.3950 0.110 Uiso 1 1 calc R U . . .
C34 C 0.12856(19) -0.2962(4) 0.3825(2) 0.146(3) Uani 1 1 d . . . . .
H34A H 0.1067 -0.2771 0.3660 0.219 Uiso 1 1 calc R U . . .
H34B H 0.1288 -0.3031 0.4237 0.219 Uiso 1 1 calc R U . . .
H34C H 0.1342 -0.3558 0.3660 0.219 Uiso 1 1 calc R U . . .
C35 C 0.18868(18) -0.2555(4) 0.3827(3) 0.149(3) Uani 1 1 d . . . . .
H35A H 0.1911 -0.3154 0.3638 0.224 Uiso 1 1 calc R U . . .
H35B H 0.1939 -0.2633 0.4238 0.224 Uiso 1 1 calc R U . . .
H35C H 0.2036 -0.2098 0.3689 0.224 Uiso 1 1 calc R U . . .
C36 C 0.10256(7) 0.1325(2) 0.44548(11) 0.0415(7) Uani 1 1 d . . . . .
C37 C 0.09536(7) 0.0535(2) 0.47780(12) 0.0506(8) Uani 1 1 d . . . . .
C38 C 0.07341(8) 0.0614(3) 0.51871(14) 0.0657(10) Uani 1 1 d . . . . .
H38 H 0.0683 0.0080 0.5396 0.079 Uiso 1 1 calc R U . . .
C39 C 0.05881(8) 0.1476(3) 0.52909(15) 0.0704(11) Uani 1 1 d . . . . .
C40 C 0.06668(9) 0.2231(3) 0.49853(15) 0.0663(10) Uani 1 1 d . . . . .
H40 H 0.0570 0.2815 0.5055 0.080 Uiso 1 1 calc R U . . .
C41 C 0.08814(7) 0.2184(2) 0.45780(13) 0.0504(8) Uani 1 1 d . . . . .
C42 C 0.11208(8) -0.0387(2) 0.47203(14) 0.0545(8) Uani 1 1 d . . . . .
H42 H 0.1169 -0.0440 0.4318 0.065 Uiso 1 1 calc R U . . .
C43 C 0.09246(12) -0.1236(3) 0.4846(2) 0.0959(14) Uani 1 1 d . . . . .
H43A H 0.0710 -0.1209 0.4623 0.144 Uiso 1 1 calc R U . . .
H43B H 0.0897 -0.1249 0.5251 0.144 Uiso 1 1 calc R U . . .
H43C H 0.1039 -0.1799 0.4746 0.144 Uiso 1 1 calc R U . . .
C44 C 0.14513(9) -0.0390(3) 0.50984(15) 0.0687(10) Uani 1 1 d . . . . .
H44A H 0.1568 -0.0969 0.5036 0.103 Uiso 1 1 calc R U . . .
H44B H 0.1413 -0.0349 0.5498 0.103 Uiso 1 1 calc R U . . .
H44C H 0.1582 0.0144 0.5001 0.103 Uiso 1 1 calc R U . . .
C45A C 0.0316(3) 0.1066(12) 0.5739(5) 0.064(2) Uani 0.259(8) 1 d D U P D 1
H45A H 0.0325 0.0379 0.5810 0.076 Uiso 0.259(8) 1 calc R U P D 1
C46A C 0.0423(4) 0.1668(12) 0.6254(7) 0.069(3) Uani 0.259(8) 1 d D U P D 1
H46A H 0.0429 0.2322 0.6138 0.104 Uiso 0.259(8) 1 calc R U P D 1
H46B H 0.0640 0.1474 0.6421 0.104 Uiso 0.259(8) 1 calc R U P D 1
H46C H 0.0268 0.1594 0.6535 0.104 Uiso 0.259(8) 1 calc R U P D 1
C45B C 0.03391(11) 0.1627(5) 0.57190(19) 0.0615(15) Uani 0.741(8) 1 d D U P D 2
H45B H 0.0345 0.2303 0.5822 0.074 Uiso 0.741(8) 1 calc R U P D 2
C46B C 0.04134(15) 0.1080(5) 0.6266(2) 0.0696(17) Uani 0.741(8) 1 d D U P D 2
H46D H 0.0411 0.0412 0.6181 0.104 Uiso 0.741(8) 1 calc R U P D 2
H46E H 0.0248 0.1219 0.6520 0.104 Uiso 0.741(8) 1 calc R U P D 2
H46F H 0.0629 0.1257 0.6450 0.104 Uiso 0.741(8) 1 calc R U P D 2
C47 C 0.00001(10) 0.1422(4) 0.54265(19) 0.1021(16) Uani 1 1 d D U . . .
H47A H -0.0064 0.1024 0.5097 0.122 Uiso 0.259(8) 1 calc R U P D 1
H47B H -0.0171 0.1409 0.5681 0.122 Uiso 0.259(8) 1 calc R U P D 1
H47C H 0.0031 0.2062 0.5299 0.122 Uiso 0.259(8) 1 calc R U P D 1
H47D H -0.0038 0.1788 0.5076 0.122 Uiso 0.741(8) 1 calc R U P D 2
H47E H -0.0018 0.0757 0.5335 0.122 Uiso 0.741(8) 1 calc R U P D 2
H47F H -0.0163 0.1588 0.5679 0.122 Uiso 0.741(8) 1 calc R U P D 2
C48 C 0.09461(8) 0.3101(2) 0.42834(14) 0.0572(9) Uani 1 1 d . . . . .
H48 H 0.1110 0.2971 0.4013 0.069 Uiso 1 1 calc R U . . .
C49 C 0.11012(11) 0.3844(3) 0.47236(18) 0.0867(13) Uani 1 1 d . . . . .
H49A H 0.1131 0.4434 0.4528 0.130 Uiso 1 1 calc R U . . .
H49B H 0.1313 0.3618 0.4899 0.130 Uiso 1 1 calc R U . . .
H49C H 0.0956 0.3943 0.5018 0.130 Uiso 1 1 calc R U . . .
C50 C 0.06360(10) 0.3495(3) 0.39323(18) 0.0788(12) Uani 1 1 d . . . . .
H50A H 0.0690 0.4076 0.3748 0.118 Uiso 1 1 calc R U . . .
H50B H 0.0468 0.3617 0.4185 0.118 Uiso 1 1 calc R U . . .
H50C H 0.0554 0.3040 0.3643 0.118 Uiso 1 1 calc R U . . .
C51 C 0.10508(7) 0.1858(2) 0.31930(11) 0.0392(7) Uani 1 1 d . . . . .
C52 C 0.11410(8) 0.2672(2) 0.29017(13) 0.0516(8) Uani 1 1 d . . . . .
C53 C 0.09292(10) 0.3023(3) 0.24411(15) 0.0674(10) Uani 1 1 d . . . . .
H53 H 0.0993 0.3564 0.2250 0.081 Uiso 1 1 calc R U . . .
C54 C 0.06305(10) 0.2611(3) 0.22549(15) 0.0690(10) Uani 1 1 d . . . . .
C55 C 0.05508(8) 0.1814(3) 0.25390(13) 0.0559(9) Uani 1 1 d . . . . .
H55 H 0.0350 0.1516 0.2419 0.067 Uiso 1 1 calc R U . . .
C56 C 0.07508(7) 0.1426(2) 0.29928(12) 0.0420(7) Uani 1 1 d . . . . .
C57 C 0.14559(9) 0.3194(2) 0.30850(16) 0.0623(9) Uani 1 1 d . . . . .
H57 H 0.1514 0.3064 0.3498 0.075 Uiso 1 1 calc R U . . .
C58 C 0.17337(11) 0.2821(3) 0.2778(2) 0.0948(14) Uani 1 1 d . . . . .
H58A H 0.1675 0.2875 0.2367 0.142 Uiso 1 1 calc R U . . .
H58B H 0.1773 0.2166 0.2879 0.142 Uiso 1 1 calc R U . . .
H58C H 0.1932 0.3184 0.2890 0.142 Uiso 1 1 calc R U . . .
C59 C 0.14341(13) 0.4237(3) 0.3018(2) 0.1078(16) Uani 1 1 d . . . . .
H59A H 0.1395 0.4395 0.2614 0.162 Uiso 1 1 calc R U . . .
H59B H 0.1639 0.4522 0.3182 0.162 Uiso 1 1 calc R U . . .
H59C H 0.1254 0.4474 0.3214 0.162 Uiso 1 1 calc R U . . .
C60A C 0.0386(5) 0.2956(9) 0.1755(4) 0.100(3) Uani 0.651(11) 1 d D U P E 1
H60A H 0.0167 0.2738 0.1847 0.120 Uiso 0.651(11) 1 calc R U P E 1
C61A C 0.0360(3) 0.3981(6) 0.1730(4) 0.114(3) Uani 0.651(11) 1 d D U P E 1
H61A H 0.0552 0.4237 0.1577 0.171 Uiso 0.651(11) 1 calc R U P E 1
H61B H 0.0349 0.4228 0.2112 0.171 Uiso 0.651(11) 1 calc R U P E 1
H61C H 0.0163 0.4158 0.1484 0.171 Uiso 0.651(11) 1 calc R U P E 1
C60B C 0.0418(9) 0.305(2) 0.1732(7) 0.103(3) Uani 0.349(11) 1 d D U P E 2
H60B H 0.0566 0.3573 0.1650 0.123 Uiso 0.349(11) 1 calc R U P E 2
C61B C 0.0153(5) 0.3605(12) 0.1934(7) 0.112(3) Uani 0.349(11) 1 d D U P E 2
H61D H 0.0002 0.3810 0.1608 0.167 Uiso 0.349(11) 1 calc R U P E 2
H61E H 0.0245 0.4151 0.2142 0.167 Uiso 0.349(11) 1 calc R U P E 2
H61F H 0.0034 0.3222 0.2185 0.167 Uiso 0.349(11) 1 calc R U P E 2
C62 C 0.04329(14) 0.2498(4) 0.12125(18) 0.1166(18) Uani 1 1 d D U . . .
H62A H 0.0447 0.1822 0.1269 0.140 Uiso 0.651(11) 1 calc R U P E 1
H62B H 0.0248 0.2643 0.0929 0.140 Uiso 0.651(11) 1 calc R U P E 1
H62C H 0.0635 0.2724 0.1079 0.140 Uiso 0.651(11) 1 calc R U P E 1
H62D H 0.0650 0.2220 0.1218 0.140 Uiso 0.349(11) 1 calc R U P E 2
H62E H 0.0269 0.2002 0.1195 0.140 Uiso 0.349(11) 1 calc R U P E 2
H62F H 0.0390 0.2902 0.0880 0.140 Uiso 0.349(11) 1 calc R U P E 2
C63 C 0.06280(7) 0.0541(2) 0.32631(12) 0.0470(7) Uani 1 1 d . . . . .
H63 H 0.0806 0.0322 0.3554 0.056 Uiso 1 1 calc R U . . .
C64 C 0.05568(9) -0.0258(2) 0.28303(15) 0.0624(9) Uani 1 1 d . . . . .
H64A H 0.0389 -0.0058 0.2529 0.094 Uiso 1 1 calc R U . . .
H64B H 0.0479 -0.0805 0.3022 0.094 Uiso 1 1 calc R U . . .
H64C H 0.0757 -0.0417 0.2665 0.094 Uiso 1 1 calc R U . . .
C65 C 0.03298(8) 0.0747(3) 0.35725(15) 0.0636(9) Uani 1 1 d . . . . .
H65A H 0.0149 0.0951 0.3298 0.095 Uiso 1 1 calc R U . . .
H65B H 0.0383 0.1239 0.3854 0.095 Uiso 1 1 calc R U . . .
H65C H 0.0267 0.0181 0.3764 0.095 Uiso 1 1 calc R U . . .
C66 C 0.0000 0.5000 0.5000 0.169(9) Uiso 0.5 2 d S . P . .
C67A C 0.0143(8) 0.5762(19) 0.4543(11) 0.134(8) Uiso 0.25 1 d . . P F 1
C67B C -0.0233(7) 0.4645(18) 0.4937(12) 0.136(8) Uiso 0.25 1 d . . P F 2
C68 C 0.0419(5) 0.6107(14) 0.4670(8) 0.205(7) Uiso 0.5 1 d . . P . .
C69 C 0.0000 0.670(5) 0.2500 0.36(3) Uiso 0.5 2 d S . P . .
C70 C 0.0246(16) 0.690(5) 0.249(3) 0.46(3) Uiso 0.5 1 d . . P . .
C71 C 0.0382(7) 0.6545(18) 0.2970(12) 0.257(11) Uiso 0.5 1 d . . P . .

loop_
_atom_site_aniso_label
_atom_site_aniso_U_11
_atom_site_aniso_U_22
_atom_site_aniso_U_33
_atom_site_aniso_U_23
_atom_site_aniso_U_13
_atom_site_aniso_U_12
Si1 0.0285(4) 0.0622(6) 0.0515(5) -0.0184(4) -0.0038(4) 0.0046(4)
Si2 0.0300(4) 0.0560(6) 0.0448(5) -0.0115(4) -0.0034(3) -0.0005(4)
Si3 0.0211(4) 0.0489(5) 0.0352(4) -0.0026(3) -0.0024(3) -0.0016(3)
C1 0.0276(14) 0.0495(17) 0.0389(15) -0.0084(13) -0.0010(11) -0.0012(12)
C2 0.0239(14) 0.0585(19) 0.0370(14) -0.0076(13) 0.0004(11) -0.0060(13)
C3 0.0221(14) 0.0490(17) 0.0400(15) -0.0077(12) -0.0022(11) -0.0004(12)
C4 0.0236(14) 0.065(2) 0.0429(15) -0.0078(14) 0.0044(12) -0.0051(13)
C5 0.0296(15) 0.0599(19) 0.0372(15) -0.0133(13) 0.0024(12) -0.0042(13)
C6 0.0286(16) 0.072(2) 0.075(2) -0.0275(18) -0.0051(15) 0.0153(15)
C7 0.0394(19) 0.054(2) 0.088(3) -0.0161(18) -0.0139(18) 0.0118(15)
C8 0.041(2) 0.075(3) 0.119(4) -0.007(2) -0.012(2) 0.0200(19)
C9 0.043(2) 0.082(3) 0.142(4) -0.027(3) -0.013(3) 0.027(2)
C10 0.053(3) 0.135(4) 0.134(4) -0.058(4) 0.020(3) 0.032(3)
C11 0.040(2) 0.121(3) 0.086(3) -0.041(3) -0.0023(19) 0.022(2)
C12 0.047(2) 0.072(3) 0.075(2) 0.0031(19) -0.0103(18) 0.0163(18)
C13 0.075(3) 0.092(3) 0.122(4) 0.032(3) -0.013(3) 0.001(2)
C14 0.084(3) 0.083(3) 0.082(3) -0.002(2) -0.021(2) 0.020(2)
C15A 0.052(3) 0.082(3) 0.138(7) 0.016(4) -0.020(5) 0.026(3)
C16A 0.048(4) 0.072(4) 0.136(7) 0.005(5) -0.020(5) 0.017(3)
C17A 0.068(5) 0.084(4) 0.140(8) 0.026(5) -0.027(6) 0.022(4)
C15B 0.045(3) 0.086(3) 0.128(6) 0.011(4) -0.021(4) 0.035(3)
C16B 0.049(4) 0.091(4) 0.157(7) 0.012(5) -0.013(5) 0.018(3)
C17B 0.072(4) 0.077(4) 0.130(8) 0.013(5) -0.027(6) 0.031(3)
C18A 0.067(3) 0.135(5) 0.076(3) -0.028(4) 0.020(3) 0.022(4)
C19A 0.084(4) 0.139(6) 0.095(5) -0.038(4) 0.016(3) 0.000(4)
C20A 0.089(4) 0.149(6) 0.093(4) -0.014(4) 0.010(3) 0.015(4)
C18B 0.076(4) 0.131(6) 0.079(4) -0.020(4) 0.016(4) 0.018(5)
C19B 0.091(5) 0.141(6) 0.092(5) -0.024(5) 0.014(5) 0.018(5)
C20B 0.100(7) 0.143(8) 0.099(6) -0.006(7) 0.002(6) 0.019(7)
C21 0.0368(17) 0.071(2) 0.0431(17) -0.0175(16) 0.0000(13) -0.0027(15)
C22 0.045(2) 0.078(3) 0.0477(18) -0.0155(17) 0.0057(15) -0.0058(17)
C23 0.070(3) 0.119(4) 0.047(2) -0.028(2) 0.0110(18) -0.017(2)
C24 0.095(3) 0.088(3) 0.088(3) -0.048(3) 0.033(3) -0.020(3)
C25 0.091(3) 0.071(3) 0.089(3) -0.035(2) 0.019(2) -0.003(2)
C26 0.070(3) 0.060(2) 0.070(2) -0.0151(19) 0.0031(19) 0.0002(19)
C27 0.064(2) 0.091(3) 0.0396(18) -0.0085(17) 0.0032(16) -0.006(2)
C28 0.077(3) 0.123(4) 0.068(3) 0.007(2) 0.004(2) -0.021(3)
C29 0.067(3) 0.139(4) 0.054(2) 0.000(2) 0.0093(19) 0.011(3)
C30A 0.109(5) 0.094(7) 0.079(6) -0.043(5) 0.013(4) -0.011(4)
C31A 0.119(6) 0.099(8) 0.085(7) -0.039(5) 0.014(5) 0.016(5)
C32A 0.121(5) 0.101(8) 0.090(7) -0.041(5) 0.001(5) -0.023(5)
C30B 0.106(5) 0.097(7) 0.077(6) -0.038(5) 0.014(4) -0.013(5)
C31B 0.121(6) 0.107(8) 0.082(7) -0.039(6) 0.023(5) -0.003(6)
C32B 0.107(5) 0.097(8) 0.079(7) -0.036(5) 0.003(5) -0.004(6)
C33 0.136(5) 0.061(3) 0.074(3) -0.003(2) -0.006(3) 0.012(3)
C34 0.242(8) 0.093(4) 0.103(4) -0.001(3) 0.018(5) -0.063(4)
C35 0.167(7) 0.119(5) 0.147(5) -0.013(4) -0.045(5) 0.059(4)
C36 0.0269(14) 0.063(2) 0.0329(14) -0.0031(14) -0.0031(11) 0.0000(14)
C37 0.0283(16) 0.084(2) 0.0376(16) 0.0056(15) -0.0035(12) 0.0045(15)
C38 0.0380(19) 0.112(3) 0.0474(19) 0.0204(19) 0.0039(15) -0.002(2)
C39 0.0328(18) 0.127(4) 0.051(2) -0.008(2) 0.0065(15) 0.020(2)
C40 0.044(2) 0.102(3) 0.054(2) -0.005(2) 0.0068(16) 0.015(2)
C41 0.0293(16) 0.076(2) 0.0443(17) -0.0148(16) -0.0022(13) 0.0099(15)
C42 0.0403(18) 0.071(2) 0.0526(19) 0.0185(16) 0.0052(15) 0.0000(16)
C43 0.074(3) 0.085(3) 0.130(4) 0.025(3) 0.017(3) -0.011(2)
C44 0.048(2) 0.095(3) 0.062(2) 0.021(2) 0.0018(17) 0.0154(19)
C45A 0.052(4) 0.078(5) 0.066(4) 0.010(5) 0.031(3) 0.002(4)
C46A 0.063(5) 0.081(6) 0.069(5) 0.011(5) 0.027(4) 0.005(6)
C45B 0.052(2) 0.073(4) 0.065(2) 0.010(3) 0.026(2) 0.008(3)
C46B 0.064(3) 0.086(4) 0.063(3) 0.016(3) 0.028(2) 0.006(3)
C47 0.048(2) 0.173(5) 0.089(3) 0.008(3) 0.026(2) 0.003(3)
C48 0.048(2) 0.064(2) 0.059(2) -0.0107(17) 0.0018(16) 0.0112(17)
C49 0.083(3) 0.082(3) 0.092(3) -0.034(2) -0.004(2) 0.009(2)
C50 0.065(3) 0.082(3) 0.088(3) 0.001(2) -0.001(2) 0.024(2)
C51 0.0295(15) 0.0494(18) 0.0379(15) 0.0002(13) 0.0000(11) -0.0006(13)
C52 0.0469(19) 0.059(2) 0.0483(17) 0.0056(15) 0.0033(14) -0.0033(16)
C53 0.079(3) 0.064(2) 0.057(2) 0.0201(17) -0.0032(19) -0.008(2)
C54 0.074(3) 0.075(3) 0.053(2) 0.0093(19) -0.0182(18) 0.012(2)
C55 0.0418(18) 0.074(2) 0.0478(18) 0.0002(17) -0.0116(14) 0.0046(17)
C56 0.0299(15) 0.0550(19) 0.0392(15) -0.0027(13) -0.0038(12) 0.0014(13)
C57 0.057(2) 0.063(2) 0.067(2) 0.0122(18) 0.0070(18) -0.0176(18)
C58 0.074(3) 0.104(3) 0.110(3) 0.008(3) 0.025(3) -0.031(3)
C59 0.098(4) 0.073(3) 0.149(5) 0.002(3) -0.003(3) -0.023(3)
C60A 0.118(5) 0.100(4) 0.073(3) 0.026(3) -0.032(3) 0.019(4)
C61A 0.130(6) 0.101(4) 0.099(4) 0.029(4) -0.040(4) 0.022(4)
C60B 0.121(6) 0.101(5) 0.075(4) 0.027(4) -0.035(4) 0.021(4)
C61B 0.126(7) 0.108(6) 0.092(5) 0.035(5) -0.028(5) 0.021(5)
C62 0.120(4) 0.156(4) 0.064(3) 0.013(3) -0.034(3) 0.008(3)
C63 0.0283(15) 0.066(2) 0.0447(16) 0.0011(15) -0.0064(12) -0.0075(14)
C64 0.055(2) 0.061(2) 0.068(2) -0.0063(17) -0.0080(17) -0.0133(17)
C65 0.0332(18) 0.092(3) 0.064(2) -0.0021(19) 0.0020(15) -0.0078(17)

loop_
_atom_type_symbol
_atom_type_description
_atom_type_scat_dispersion_real
_atom_type_scat_dispersion_imag
_atom_type_scat_source
C C 0.0033 0.0016 'International Tables Vol C Tables 4.2.6.8 and 6.1.1.4'
H H 0.0000 0.0000 'International Tables Vol C Tables 4.2.6.8 and 6.1.1.4'
Si Si 0.0817 0.0704 'International Tables Vol C Tables 4.2.6.8 and 6.1.1.4'

loop_
_geom_angle_atom_site_label_1
_geom_angle_atom_site_label_2
_geom_angle_atom_site_label_3
_geom_angle
_geom_angle_site_symmetry_1
_geom_angle_site_symmetry_3
C6 Si1 C2 118.05(14) . .
C6 Si1 Si2 135.17(12) . .
C2 Si1 Si2 105.46(9) . .
C21 Si2 Si1 126.74(10) . .
C21 Si2 Si3 134.99(11) . .
Si1 Si2 Si3 94.10(6) . .
C1 Si3 C51 121.09(13) . .
C1 Si3 C36 99.37(13) . .
C51 Si3 C36 106.95(13) . .
C1 Si3 Si2 97.57(11) . .
C51 Si3 Si2 107.26(10) . .
C36 Si3 Si2 125.65(10) . .
C2 C1 Si3 125.2(2) . .
C2 C1 H1 117.4 . .
Si3 C1 H1 117.4 . .
C1 C2 C3 120.5(3) . .
C1 C2 Si1 117.1(2) . .
C3 C2 Si1 122.4(2) . .
C5 C3 C4 117.3(2) 7_556 .
C5 C3 C2 121.2(2) 7_556 .
C4 C3 C2 121.5(2) . .
C5 C4 C3 121.8(3) . .
C5 C4 H4 119.1 . .
C3 C4 H4 119.1 . .
C4 C5 C3 120.9(3) . 7_556
C4 C5 H5 119.5 . .
C3 C5 H5 119.5 7_556 .
C11 C6 C7 120.0(3) . .
C11 C6 Si1 119.8(3) . .
C7 C6 Si1 120.2(3) . .
C8 C7 C6 118.7(4) . .
C8 C7 C12 117.4(4) . .
C6 C7 C12 123.9(3) . .
C9 C8 C7 122.2(4) . .
C9 C8 H8 118.9 . .
C7 C8 H8 118.9 . .
C8 C9 C10 118.1(4) . .
C8 C9 C15A 135.6(7) . .
C10 C9 C15A 106.1(7) . .
C8 C9 C15B 111.0(6) . .
C10 C9 C15B 130.8(6) . .
C9 C10 C11 123.1(4) . .
C9 C10 H10 118.4 . .
C11 C10 H10 118.4 . .
C6 C11 C10 117.9(4) . .
C6 C11 C18A 122.0(4) . .
C10 C11 C18A 119.5(5) . .
C6 C11 C18B 121.3(8) . .
C10 C11 C18B 119.2(9) . .
C13 C12 C7 109.8(3) . .
C13 C12 C14 110.4(3) . .
C7 C12 C14 114.7(3) . .
C13 C12 H12 107.2 . .
C7 C12 H12 107.2 . .
C14 C12 H12 107.2 . .
C12 C13 H13A 109.5 . .
C12 C13 H13B 109.5 . .
H13A C13 H13B 109.5 . .
C12 C13 H13C 109.5 . .
H13A C13 H13C 109.5 . .
H13B C13 H13C 109.5 . .
C12 C14 H14A 109.5 . .
C12 C14 H14B 109.5 . .
H14A C14 H14B 109.5 . .
C12 C14 H14C 109.5 . .
H14A C14 H14C 109.5 . .
H14B C14 H14C 109.5 . .
C9 C15A C17A 110.8(14) . .
C9 C15A C16A 108.2(11) . .
C17A C15A C16A 95.7(10) . .
C9 C15A H15A 113.6 . .
C17A C15A H15A 113.6 . .
C16A C15A H15A 113.6 . .
C15A C16A H16A 109.5 . .
C15A C16A H16B 109.4 . .
H16A C16A H16B 109.5 . .
C15A C16A H16C 109.5 . .
H16A C16A H16C 109.5 . .
H16B C16A H16C 109.5 . .
C15A C17A H17A 109.5 . .
C15A C17A H17B 109.4 . .
H17A C17A H17B 109.5 . .
C15A C17A H17C 109.5 . .
H17A C17A H17C 109.5 . .
H17B C17A H17C 109.5 . .
C16B C15B C17B 106.4(11) . .
C16B C15B C9 103.8(7) . .
C17B C15B C9 100.3(9) . .
C16B C15B H15B 114.9 . .
C17B C15B H15B 114.9 . .
C9 C15B H15B 114.9 . .
C15B C16B H16D 109.5 . .
C15B C16B H16E 109.5 . .
H16D C16B H16E 109.5 . .
C15B C16B H16F 109.5 . .
H16D C16B H16F 109.5 . .
H16E C16B H16F 109.5 . .
C15B C17B H17D 109.5 . .
C15B C17B H17E 109.5 . .
H17D C17B H17E 109.5 . .
C15B C17B H17F 109.4 . .
H17D C17B H17F 109.5 . .
H17E C17B H17F 109.5 . .
C11 C18A C20A 110.2(6) . .
C11 C18A C19A 114.0(6) . .
C20A C18A C19A 109.8(6) . .
C11 C18A H18A 107.5 . .
C20A C18A H18A 107.5 . .
C19A C18A H18A 107.5 . .
C18A C19A H19A 109.5 . .
C18A C19A H19B 109.5 . .
H19A C19A H19B 109.5 . .
C18A C19A H19C 109.5 . .
H19A C19A H19C 109.5 . .
H19B C19A H19C 109.5 . .
C18A C20A H20A 109.5 . .
C18A C20A H20B 109.5 . .
H20A C20A H20B 109.5 . .
C18A C20A H20C 109.5 . .
H20A C20A H20C 109.5 . .
H20B C20A H20C 109.5 . .
C20B C18B C19B 116.5(17) . .
C20B C18B C11 118.2(15) . .
C19B C18B C11 105.2(13) . .
C20B C18B H18B 105.2 . .
C19B C18B H18B 105.2 . .
C11 C18B H18B 105.2 . .
C18B C19B H19D 109.5 . .
C18B C19B H19E 109.5 . .
H19D C19B H19E 109.5 . .
C18B C19B H19F 109.4 . .
H19D C19B H19F 109.5 . .
H19E C19B H19F 109.5 . .
C18B C20B H20D 109.5 . .
C18B C20B H20E 109.5 . .
H20D C20B H20E 109.5 . .
C18B C20B H20F 109.5 . .
H20D C20B H20F 109.5 . .
H20E C20B H20F 109.5 . .
C26 C21 C22 118.7(3) . .
C26 C21 Si2 119.3(2) . .
C22 C21 Si2 121.9(3) . .
C23 C22 C21 118.6(4) . .
C23 C22 C27 118.9(3) . .
C21 C22 C27 122.5(3) . .
C24 C23 C22 122.9(4) . .
C24 C23 H23 118.6 . .
C22 C23 H23 118.6 . .
C25 C24 C23 117.5(4) . .
C25 C24 C30B 112.2(8) . .
C23 C24 C30B 129.9(8) . .
C25 C24 C30A 132.5(7) . .
C23 C24 C30A 109.7(7) . .
C24 C25 C26 123.5(4) . .
C24 C25 H25 118.2 . .
C26 C25 H25 118.2 . .
C25 C26 C21 118.9(4) . .
C25 C26 C33 119.0(4) . .
C21 C26 C33 122.1(3) . .
C22 C27 C29 115.3(3) . .
C22 C27 C28 109.5(3) . .
C29 C27 C28 108.5(3) . .
C22 C27 H27 107.8 . .
C29 C27 H27 107.8 . .
C28 C27 H27 107.8 . .
C27 C28 H28A 109.5 . .
C27 C28 H28B 109.5 . .
H28A C28 H28B 109.5 . .
C27 C28 H28C 109.5 . .
H28A C28 H28C 109.5 . .
H28B C28 H28C 109.5 . .
C27 C29 H29A 109.5 . .
C27 C29 H29B 109.5 . .
H29A C29 H29B 109.5 . .
C27 C29 H29C 109.5 . .
H29A C29 H29C 109.5 . .
H29B C29 H29C 109.5 . .
C31A C30A C32A 117.9(17) . .
C31A C30A C24 103.2(13) . .
C32A C30A C24 109.4(13) . .
C31A C30A H30A 108.7 . .
C32A C30A H30A 108.6 . .
C24 C30A H30A 108.7 . .
C30A C31A H31A 109.5 . .
C30A C31A H31B 109.5 . .
H31A C31A H31B 109.5 . .
C30A C31A H31C 109.5 . .
H31A C31A H31C 109.5 . .
H31B C31A H31C 109.5 . .
C30A C32A H32A 109.5 . .
C30A C32A H32B 109.5 . .
H32A C32A H32B 109.5 . .
C30A C32A H32C 109.5 . .
H32A C32A H32C 109.5 . .
H32B C32A H32C 109.5 . .
C24 C30B C31B 111.0(16) . .
C24 C30B C32B 103.7(16) . .
C31B C30B C32B 104.3(16) . .
C24 C30B H30B 112.4 . .
C31B C30B H30B 112.4 . .
C32B C30B H30B 112.4 . .
C30B C31B H31D 109.5 . .
C30B C31B H31E 109.5 . .
H31D C31B H31E 109.5 . .
C30B C31B H31F 109.5 . .
H31D C31B H31F 109.5 . .
H31E C31B H31F 109.5 . .
C30B C32B H32D 109.5 . .
C30B C32B H32E 109.5 . .
H32D C32B H32E 109.5 . .
C30B C32B H32F 109.5 . .
H32D C32B H32F 109.5 . .
H32E C32B H32F 109.5 . .
C35 C33 C26 110.1(4) . .
C35 C33 C34 112.2(5) . .
C26 C33 C34 111.6(4) . .
C35 C33 H33 107.6 . .
C26 C33 H33 107.6 . .
C34 C33 H33 107.6 . .
C33 C34 H34A 109.5 . .
C33 C34 H34B 109.5 . .
H34A C34 H34B 109.5 . .
C33 C34 H34C 109.5 . .
H34A C34 H34C 109.5 . .
H34B C34 H34C 109.5 . .
C33 C35 H35A 109.5 . .
C33 C35 H35B 109.5 . .
H35A C35 H35B 109.5 . .
C33 C35 H35C 109.5 . .
H35A C35 H35C 109.5 . .
H35B C35 H35C 109.5 . .
C41 C36 C37 117.8(3) . .
C41 C36 Si3 117.3(2) . .
C37 C36 Si3 125.0(2) . .
C38 C37 C36 120.0(3) . .
C38 C37 C42 118.1(3) . .
C36 C37 C42 121.8(3) . .
C37 C38 C39 120.9(3) . .
C37 C38 H38 119.6 . .
C39 C38 H38 119.6 . .
C40 C39 C38 118.2(3) . .
C40 C39 C45B 117.1(4) . .
C38 C39 C45B 124.7(4) . .
C40 C39 C45A 143.6(5) . .
C38 C39 C45A 97.4(6) . .
C39 C40 C41 122.8(4) . .
C39 C40 H40 118.6 . .
C41 C40 H40 118.6 . .
C40 C41 C36 120.3(3) . .
C40 C41 C48 115.8(3) . .
C36 C41 C48 123.9(3) . .
C37 C42 C43 115.4(3) . .
C37 C42 C44 109.5(3) . .
C43 C42 C44 109.9(3) . .
C37 C42 H42 107.2 . .
C43 C42 H42 107.2 . .
C44 C42 H42 107.2 . .
C42 C43 H43A 109.5 . .
C42 C43 H43B 109.5 . .
H43A C43 H43B 109.5 . .
C42 C43 H43C 109.5 . .
H43A C43 H43C 109.5 . .
H43B C43 H43C 109.5 . .
C42 C44 H44A 109.5 . .
C42 C44 H44B 109.5 . .
H44A C44 H44B 109.5 . .
C42 C44 H44C 109.5 . .
H44A C44 H44C 109.5 . .
H44B C44 H44C 109.5 . .
C47 C45A C46A 110.9(12) . .
C47 C45A C39 99.6(8) . .
C46A C45A C39 98.7(12) . .
C47 C45A H45A 115.1 . .
C46A C45A H45A 115.2 . .
C39 C45A H45A 115.2 . .
C45A C46A H46A 109.5 . .
C45A C46A H46B 109.5 . .
H46A C46A H46B 109.5 . .
C45A C46A H46C 109.5 . .
H46A C46A H46C 109.5 . .
H46B C46A H46C 109.5 . .
C47 C45B C46B 112.2(5) . .
C47 C45B C39 108.7(4) . .
C46B C45B C39 113.9(4) . .
C47 C45B H45B 107.3 . .
C46B C45B H45B 107.3 . .
C39 C45B H45B 107.3 . .
C45B C46B H46D 109.5 . .
C45B C46B H46E 109.5 . .
H46D C46B H46E 109.5 . .
C45B C46B H46F 109.5 . .
H46D C46B H46F 109.5 . .
H46E C46B H46F 109.5 . .
C45A C47 H47A 109.5 . .
C45A C47 H47B 109.5 . .
H47A C47 H47B 109.5 . .
C45A C47 H47C 109.5 . .
H47A C47 H47C 109.5 . .
H47B C47 H47C 109.5 . .
C45B C47 H47D 109.5 . .
C45B C47 H47E 109.5 . .
H47D C47 H47E 109.5 . .
C45B C47 H47F 109.5 . .
H47D C47 H47F 109.5 . .
H47E C47 H47F 109.5 . .
C41 C48 C50 112.5(3) . .
C41 C48 C49 111.0(3) . .
C50 C48 C49 111.0(3) . .
C41 C48 H48 107.4 . .
C50 C48 H48 107.4 . .
C49 C48 H48 107.4 . .
C48 C49 H49A 109.5 . .
C48 C49 H49B 109.5 . .
H49A C49 H49B 109.5 . .
C48 C49 H49C 109.5 . .
H49A C49 H49C 109.5 . .
H49B C49 H49C 109.5 . .
C48 C50 H50A 109.5 . .
C48 C50 H50B 109.5 . .
H50A C50 H50B 109.5 . .
C48 C50 H50C 109.5 . .
H50A C50 H50C 109.5 . .
H50B C50 H50C 109.5 . .
C56 C51 C52 117.4(3) . .
C56 C51 Si3 117.3(2) . .
C52 C51 Si3 125.2(2) . .
C53 C52 C51 119.6(3) . .
C53 C52 C57 118.7(3) . .
C51 C52 C57 121.7(3) . .
C54 C53 C52 122.8(3) . .
C54 C53 H53 118.6 . .
C52 C53 H53 118.6 . .
C55 C54 C53 116.5(3) . .
C55 C54 C60A 117.7(8) . .
C53 C54 C60A 125.8(8) . .
C55 C54 C60B 125.1(16) . .
C53 C54 C60B 118.4(16) . .
C54 C55 C56 123.5(3) . .
C54 C55 H55 118.3 . .
C56 C55 H55 118.3 . .
C55 C56 C51 120.2(3) . .
C55 C56 C63 117.2(3) . .
C51 C56 C63 122.6(2) . .
C59 C57 C52 114.8(3) . .
C59 C57 C58 109.7(3) . .
C52 C57 C58 110.8(3) . .
C59 C57 H57 107.0 . .
C52 C57 H57 107.0 . .
C58 C57 H57 107.0 . .
C57 C58 H58A 109.5 . .
C57 C58 H58B 109.5 . .
H58A C58 H58B 109.5 . .
C57 C58 H58C 109.5 . .
H58A C58 H58C 109.5 . .
H58B C58 H58C 109.5 . .
C57 C59 H59A 109.5 . .
C57 C59 H59B 109.5 . .
H59A C59 H59B 109.5 . .
C57 C59 H59C 109.5 . .
H59A C59 H59C 109.5 . .
H59B C59 H59C 109.5 . .
C61A C60A C62 115.1(10) . .
C61A C60A C54 112.7(9) . .
C62 C60A C54 112.7(8) . .
C61A C60A H60A 105.1 . .
C62 C60A H60A 105.1 . .
C54 C60A H60A 105.1 . .
C60A C61A H61A 109.5 . .
C60A C61A H61B 109.5 . .
H61A C61A H61B 109.5 . .
C60A C61A H61C 109.5 . .
H61A C61A H61C 109.5 . .
H61B C61A H61C 109.5 . .
C62 C60B C61B 132(2) . .
C62 C60B C54 111.7(13) . .
C61B C60B C54 109.3(12) . .
C62 C60B H60B 98.9 . .
C61B C60B H60B 98.9 . .
C54 C60B H60B 98.9 . .
C60B C61B H61D 109.5 . .
C60B C61B H61E 109.5 . .
H61D C61B H61E 109.5 . .
C60B C61B H61F 109.5 . .
H61D C61B H61F 109.5 . .
H61E C61B H61F 109.5 . .
C60A C62 H62A 109.5 . .
C60A C62 H62B 109.5 . .
H62A C62 H62B 109.5 . .
C60A C62 H62C 109.5 . .
H62A C62 H62C 109.5 . .
H62B C62 H62C 109.5 . .
C60B C62 H62D 109.5 . .
C60B C62 H62E 109.5 . .
H62D C62 H62E 109.5 . .
C60B C62 H62F 109.5 . .
H62D C62 H62F 109.5 . .
H62E C62 H62F 109.5 . .
C65 C63 C56 111.2(3) . .
C65 C63 C64 111.0(3) . .
C56 C63 C64 112.6(3) . .
C65 C63 H63 107.3 . .
C56 C63 H63 107.3 . .
C64 C63 H63 107.3 . .
C63 C64 H64A 109.5 . .
C63 C64 H64B 109.5 . .
H64A C64 H64B 109.5 . .
C63 C64 H64C 109.5 . .
H64A C64 H64C 109.5 . .
H64B C64 H64C 109.5 . .
C63 C65 H65A 109.5 . .
C63 C65 H65B 109.5 . .
H65A C65 H65B 109.5 . .
C63 C65 H65C 109.5 . .
H65A C65 H65C 109.5 . .
H65B C65 H65C 109.5 . .
C67B C66 C67B 180.0(16) . 5_566
C67A C66 C67A 180.0 . 5_566
C68 C67A C66 118(2) . .
C66 C67B C68 133(3) . 5_566
C70 C69 C70 147(10) . 2
C70 C69 C71 141(4) . 2
C70 C69 C71 45(4) 2 2
C70 C69 C71 45(4) . .
C70 C69 C71 141(4) 2 .
C71 C69 C71 166(5) 2 .
C69 C70 C71 100(6) . .
C69 C70 C70 16(7) . 2
C71 C70 C70 107(5) . 2
C70 C71 C69 35(3) . .

loop_
_geom_bond_atom_site_label_1
_geom_bond_atom_site_label_2
_geom_bond_distance
_geom_bond_site_symmetry_2
Si1 C6 1.856(3) .
Si1 C2 1.868(3) .
Si1 Si2 2.1499(17) .
Si2 C21 1.889(3) .
Si2 Si3 2.3358(16) .
Si3 C1 1.878(3) .
Si3 C51 1.905(3) .
Si3 C36 1.916(3) .
C1 C2 1.341(4) .
C1 H1 0.9400 .
C2 C3 1.480(4) .
C3 C5 1.378(4) 7_556
C3 C4 1.391(4) .
C4 C5 1.378(4) .
C4 H4 0.9400 .
C5 C3 1.378(4) 7_556
C5 H5 0.9400 .
C6 C11 1.394(5) .
C6 C7 1.416(5) .
C7 C8 1.388(5) .
C7 C12 1.523(5) .
C8 C9 1.369(6) .
C8 H8 0.9400 .
C9 C10 1.371(7) .
C9 C15A 1.433(14) .
C9 C15B 1.588(11) .
C10 C11 1.395(6) .
C10 H10 0.9400 .
C11 C18A 1.476(9) .
C11 C18B 1.75(2) .
C12 C13 1.507(6) .
C12 C14 1.522(5) .
C12 H12 0.9900 .
C13 H13A 0.9700 .
C13 H13B 0.9700 .
C13 H13C 0.9700 .
C14 H14A 0.9700 .
C14 H14B 0.9700 .
C14 H14C 0.9700 .
C15A C17A 1.502(12) .
C15A C16A 1.512(11) .
C15A H15A 0.9900 .
C16A H16A 0.9700 .
C16A H16B 0.9700 .
C16A H16C 0.9700 .
C17A H17A 0.9700 .
C17A H17B 0.9700 .
C17A H17C 0.9700 .
C15B C16B 1.556(12) .
C15B C17B 1.566(12) .
C15B H15B 0.9900 .
C16B H16D 0.9700 .
C16B H16E 0.9700 .
C16B H16F 0.9700 .
C17B H17D 0.9700 .
C17B H17E 0.9700 .
C17B H17F 0.9700 .
C18A C20A 1.520(7) .
C18A C19A 1.540(7) .
C18A H18A 0.9900 .
C19A H19A 0.9700 .
C19A H19B 0.9700 .
C19A H19C 0.9700 .
C20A H20A 0.9700 .
C20A H20B 0.9700 .
C20A H20C 0.9700 .
C18B C20B 1.529(9) .
C18B C19B 1.538(9) .
C18B H18B 0.9900 .
C19B H19D 0.9700 .
C19B H19E 0.9700 .
C19B H19F 0.9700 .
C20B H20D 0.9700 .
C20B H20E 0.9700 .
C20B H20F 0.9700 .
C21 C26 1.413(5) .
C21 C22 1.414(5) .
C22 C23 1.406(5) .
C22 C27 1.512(5) .
C23 C24 1.376(6) .
C23 H23 0.9400 .
C24 C25 1.358(6) .
C24 C30B 1.516(19) .
C24 C30A 1.550(16) .
C25 C26 1.396(5) .
C25 H25 0.9400 .
C26 C33 1.524(6) .
C27 C29 1.516(5) .
C27 C28 1.521(5) .
C27 H27 0.9900 .
C28 H28A 0.9700 .
C28 H28B 0.9700 .
C28 H28C 0.9700 .
C29 H29A 0.9700 .
C29 H29B 0.9700 .
C29 H29C 0.9700 .
C30A C31A 1.524(10) .
C30A C32A 1.535(10) .
C30A H30A 0.9900 .
C31A H31A 0.9700 .
C31A H31B 0.9700 .
C31A H31C 0.9700 .
C32A H32A 0.9700 .
C32A H32B 0.9700 .
C32A H32C 0.9700 .
C30B C31B 1.522(10) .
C30B C32B 1.527(10) .
C30B H30B 0.9900 .
C31B H31D 0.9700 .
C31B H31E 0.9700 .
C31B H31F 0.9700 .
C32B H32D 0.9700 .
C32B H32E 0.9700 .
C32B H32F 0.9700 .
C33 C35 1.510(8) .
C33 C34 1.529(7) .
C33 H33 0.9900 .
C34 H34A 0.9700 .
C34 H34B 0.9700 .
C34 H34C 0.9700 .
C35 H35A 0.9700 .
C35 H35B 0.9700 .
C35 H35C 0.9700 .
C36 C41 1.400(4) .
C36 C37 1.404(4) .
C37 C38 1.390(5) .
C37 C42 1.492(5) .
C38 C39 1.395(5) .
C38 H38 0.9400 .
C39 C40 1.350(5) .
C39 C45B 1.524(6) .
C39 C45A 1.716(17) .
C40 C41 1.370(5) .
C40 H40 0.9400 .
C41 C48 1.513(5) .
C42 C43 1.495(5) .
C42 C44 1.530(5) .
C42 H42 0.9900 .
C43 H43A 0.9700 .
C43 H43B 0.9700 .
C43 H43C 0.9700 .
C44 H44A 0.9700 .
C44 H44B 0.9700 .
C44 H44C 0.9700 .
C45A C47 1.500(8) .
C45A C46A 1.505(8) .
C45A H45A 0.9900 .
C46A H46A 0.9700 .
C46A H46B 0.9700 .
C46A H46C 0.9700 .
C45B C47 1.504(6) .
C45B C46B 1.503(5) .
C45B H45B 0.9900 .
C46B H46D 0.9700 .
C46B H46E 0.9700 .
C46B H46F 0.9700 .
C47 H47A 0.9700 .
C47 H47B 0.9700 .
C47 H47C 0.9700 .
C47 H47D 0.9700 .
C47 H47E 0.9700 .
C47 H47F 0.9700 .
C48 C50 1.537(5) .
C48 C49 1.561(5) .
C48 H48 0.9900 .
C49 H49A 0.9700 .
C49 H49B 0.9700 .
C49 H49C 0.9700 .
C50 H50A 0.9700 .
C50 H50B 0.9700 .
C50 H50C 0.9700 .
C51 C56 1.404(4) .
C51 C52 1.413(4) .
C52 C53 1.399(5) .
C52 C57 1.505(5) .
C53 C54 1.379(5) .
C53 H53 0.9400 .
C54 C55 1.372(5) .
C54 C60A 1.534(13) .
C54 C60B 1.55(2) .
C55 C56 1.382(4) .
C55 H55 0.9400 .
C56 C63 1.520(4) .
C57 C59 1.492(5) .
C57 C58 1.508(6) .
C57 H57 0.9900 .
C58 H58A 0.9700 .
C58 H58B 0.9700 .
C58 H58C 0.9700 .
C59 H59A 0.9700 .
C59 H59B 0.9700 .
C59 H59C 0.9700 .
C60A C61A 1.461(11) .
C60A C62 1.463(8) .
C60A H60A 0.9900 .
C61A H61A 0.9700 .
C61A H61B 0.9700 .
C61A H61C 0.9700 .
C60B C62 1.460(10) .
C60B C61B 1.460(11) .
C60B H60B 0.9900 .
C61B H61D 0.9700 .
C61B H61E 0.9700 .
C61B H61F 0.9700 .
C62 H62A 0.9700 .
C62 H62B 0.9700 .
C62 H62C 0.9700 .
C62 H62D 0.9700 .
C62 H62E 0.9700 .
C62 H62F 0.9700 .
C63 C65 1.516(4) .
C63 C64 1.529(4) .
C63 H63 0.9900 .
C64 H64A 0.9700 .
C64 H64B 0.9700 .
C64 H64C 0.9700 .
C65 H65A 0.9700 .
C65 H65B 0.9700 .
C65 H65C 0.9700 .
C66 C67B 1.07(3) .
C66 C67B 1.07(3) 5_566
C66 C67A 1.68(3) .
C66 C67A 1.68(3) 5_566
C67A C68 1.24(3) .
C67B C68 1.65(3) 5_566
C68 C67B 1.65(3) 5_566
C69 C70 1.05(6) .
C69 C70 1.05(6) 2
C69 C71 1.82(3) 2
C69 C71 1.82(3) .
C70 C71 1.31(6) .
C70 C70 2.02(13) 2
